data_4303593
loop_
_publ_author_name
'Daniel L. Reger'
'Elizabeth A. Foley'
'Russell P. Watson'
'Perry J. Pellechia'
'Mark D. Smith'
'Fernande Grandjean'
'Gary J. Long'

_publ_contact_author_address
;
Department of Chemistry and Biochemistry
University of South Carolina
Columbia, South Carolina 29208
USA
;
_publ_contact_author_email reger@mail.chem.sc.edu
_publ_contact_author_fax '1 803 777 9521'
_publ_contact_author_name 'Professor Daniel L. Reger'
_publ_contact_author_phone '1 803 777 2587'
_publ_section_title
;
Monofluoride Bridged, Binuclear Metallacycles of First Row Transition
Metals Supported by Third Generation Bis(1-pyrazolyl)methane Ligands:
Unusual Magnetic Properties
;
_journal_name_full 'Inorganic Chemistry'
_journal_page_first 10658
_journal_page_last 10669
_journal_paper_doi 10.1021/ic901352p
_journal_volume 48
_journal_year 2009
_chemical_formula_moiety 'C40 H36 Cu2 F1 N16, 3(B F4), 2(H2 O)'
_chemical_formula_sum 'C40 H40 B3 Cu2 F13 N16 O2'
_chemical_formula_weight 1183.39
_chemical_name_systematic
; 
 ? 
;
_space_group_IT_number 11
_symmetry_cell_setting monoclinic
_symmetry_space_group_name_Hall '-P 2yb'
_symmetry_space_group_name_H-M 'P 1 21/m 1'
_atom_sites_solution_hydrogens geom
_atom_sites_solution_primary direct
_atom_sites_solution_secondary difmap
_audit_creation_method SHELXL-97
_cell_angle_alpha 90.00
_cell_angle_beta 102.9690(10)
_cell_angle_gamma 90.00
_cell_formula_units_Z 4
_cell_length_a 10.4946(5)
_cell_length_b 42.288(2)
_cell_length_c 11.3470(6)
_cell_measurement_reflns_used 7284
_cell_measurement_temperature 150(2)
_cell_measurement_theta_max 25.027
_cell_measurement_theta_min 2.212
_cell_volume 4907.3(4)
_computing_cell_refinement 'SAINT-Plus Version 6.45 (Bruker, 2001)'
_computing_data_collection 'SMART Version 5.625 (Bruker, 2001)'
_computing_data_reduction 'SAINT-Plus Version 6.45 (Bruker, 2001)'
_computing_molecular_graphics various
_computing_publication_material 'SHELXTL Version 6.14 (Bruker, 2000)'
_computing_structure_refinement 'SHELXL-97 (Sheldrick, 1997)'
_computing_structure_solution 'SHELXS-97 (Sheldrick, 1990)'
_diffrn_ambient_temperature 150(2)
_diffrn_measured_fraction_theta_full 0.999
_diffrn_measured_fraction_theta_max 0.999
_diffrn_measurement_device_type 'Bruker SMART APEX CCD diffractometer'
_diffrn_measurement_method 'omega scans'
_diffrn_radiation_monochromator graphite
_diffrn_radiation_source 'fine-focus sealed tube'
_diffrn_radiation_type MoK\a
_diffrn_radiation_wavelength 0.71073
_diffrn_reflns_av_R_equivalents 0.0631
_diffrn_reflns_av_sigmaI/netI 0.0359
_diffrn_reflns_limit_h_max 12
_diffrn_reflns_limit_h_min -12
_diffrn_reflns_limit_k_max 50
_diffrn_reflns_limit_k_min -50
_diffrn_reflns_limit_l_max 13
_diffrn_reflns_limit_l_min -13
_diffrn_reflns_number 67116
_diffrn_reflns_theta_full 25.05
_diffrn_reflns_theta_max 25.05
_diffrn_reflns_theta_min 1.84
_exptl_absorpt_coefficient_mu 0.971
_exptl_absorpt_correction_type none
_exptl_crystal_colour blue-green
_exptl_crystal_density_diffrn 1.602
_exptl_crystal_density_method 'not measured'
_exptl_crystal_description plate
_exptl_crystal_F_000 2392
_exptl_crystal_size_max 0.40
_exptl_crystal_size_mid 0.34
_exptl_crystal_size_min 0.12
_refine_diff_density_max 0.617
_refine_diff_density_min -0.430
_refine_diff_density_rms 0.077
_refine_ls_extinction_method none
_refine_ls_goodness_of_fit_ref 1.129
_refine_ls_hydrogen_treatment constr
_refine_ls_matrix_type full
_refine_ls_number_parameters 732
_refine_ls_number_reflns 8829
_refine_ls_number_restraints 60
_refine_ls_restrained_S_all 1.131
_refine_ls_R_factor_all 0.0673
_refine_ls_R_factor_gt 0.0556
_refine_ls_shift/su_max 0.001
_refine_ls_shift/su_mean 0.000
_refine_ls_structure_factor_coef Fsqd
_refine_ls_weighting_details 'calc w=1/[\s^2^(Fo^2^)+(0.0509P)^2^+8.3680P] where P=(Fo^2^+2Fc^2^)/3'
_refine_ls_weighting_scheme calc
_refine_ls_wR_factor_gt 0.1260
_refine_ls_wR_factor_ref 0.1309
_reflns_number_gt 7362
_reflns_number_total 8829
_reflns_threshold_expression >2sigma(I)
_cod_data_source_file ic901352p_si_001_6.cif
_cod_data_source_block Cu2H2O
_cod_depositor_comments
;
The following automatic conversions were performed:
'_symmetry_cell_setting' value 'Monoclinic' changed to 'monoclinic'
according to '/home/saulius/struct/CIF-dictionaries/cif_core.dic'
dictionary named 'cif_core.dic' version 2.4.1 from 2010-06-29.

Automatic conversion script
Id: cif_fix_enum 1527 2010-12-29 10:47:43Z saulius 
;
_cod_original_sg_symbol_H-M 'P 21/m'
_cod_database_code 4303593

loop_
_symmetry_equiv_pos_as_xyz
'x, y, z'
'-x, y+1/2, -z'
'-x, -y, -z'
'x, -y-1/2, z'

loop_
_atom_site_label
_atom_site_type_symbol
_atom_site_fract_x
_atom_site_fract_y
_atom_site_fract_z
_atom_site_U_iso_or_equiv
_atom_site_adp_type
_atom_site_occupancy
_atom_site_symmetry_multiplicity
_atom_site_calc_flag
_atom_site_refinement_flags
_atom_site_disorder_assembly
_atom_site_disorder_group
Cu1 Cu 0.39104(4) 0.532714(10) 0.41400(4) 0.02637(13) Uani 1 1 d . . .
F1 F 0.493(3) 0.5020(6) 0.5201(18) 0.046(4) Uani 0.50 1 d P . .
C11 C 0.1897(4) 0.54007(9) 0.0489(4) 0.0326(9) Uani 1 1 d . . .
H11 H 0.1266 0.5318 -0.0174 0.039 Uiso 1 1 calc R . .
C12 C 0.2433(4) 0.56974(10) 0.0569(4) 0.0376(10) Uani 1 1 d . . .
H12 H 0.2257 0.5861 -0.0018 0.045 Uiso 1 1 calc R . .
C13 C 0.3288(4) 0.57065(9) 0.1697(4) 0.0356(10) Uani 1 1 d . . .
H13 H 0.3797 0.5886 0.2015 0.043 Uiso 1 1 calc R . .
C21 C 0.0758(4) 0.47195(9) 0.3132(4) 0.0345(9) Uani 1 1 d . . .
H21 H 0.0165 0.4600 0.2543 0.041 Uiso 1 1 calc R . .
C22 C 0.0808(4) 0.47270(10) 0.4337(4) 0.0380(10) Uani 1 1 d . . .
H22 H 0.0258 0.4616 0.4755 0.046 Uiso 1 1 calc R . .
C23 C 0.1823(4) 0.49303(9) 0.4833(4) 0.0327(9) Uani 1 1 d . . .
H23 H 0.2078 0.4984 0.5666 0.039 Uiso 1 1 calc R . .
C31 C 0.7389(5) 0.38194(10) 0.4541(4) 0.0412(11) Uani 1 1 d . . .
H31 H 0.7197 0.3622 0.4139 0.049 Uiso 1 1 calc R . .
C32 C 0.8593(5) 0.39233(11) 0.5134(4) 0.0471(12) Uani 1 1 d . . .
H32 H 0.9401 0.3814 0.5233 0.057 Uiso 1 1 calc R . .
C33 C 0.8386(4) 0.42238(10) 0.5565(4) 0.0379(10) Uani 1 1 d . . .
H33 H 0.9053 0.4354 0.6026 0.045 Uiso 1 1 calc R . .
C41 C 0.3345(4) 0.39519(10) 0.5139(4) 0.0343(9) Uani 1 1 d . . .
H41 H 0.2999 0.3765 0.4723 0.041 Uiso 1 1 calc R . .
C42 C 0.2878(4) 0.41035(10) 0.6013(4) 0.0348(9) Uani 1 1 d . . .
H42 H 0.2147 0.4043 0.6327 0.042 Uiso 1 1 calc R . .
C43 C 0.3679(4) 0.43633(9) 0.6352(4) 0.0316(9) Uani 1 1 d . . .
H43 H 0.3588 0.4512 0.6956 0.038 Uiso 1 1 calc R . .
C111 C 0.2247(4) 0.49217(9) 0.1847(3) 0.0271(8) Uani 1 1 d . . .
H111 H 0.1599 0.4821 0.1169 0.033 Uiso 1 1 calc R . .
C112 C 0.3508(4) 0.47354(8) 0.2035(3) 0.0285(8) Uani 1 1 d . . .
C113 C 0.4412(4) 0.47934(11) 0.1340(4) 0.0408(10) Uani 1 1 d . . .
H113 H 0.4250 0.4954 0.0739 0.049 Uiso 1 1 calc R . .
C114 C 0.5551(5) 0.46171(11) 0.1525(4) 0.0489(12) Uani 1 1 d . . .
H114 H 0.6168 0.4657 0.1045 0.059 Uiso 1 1 calc R . .
C115 C 0.5801(4) 0.43842(10) 0.2394(4) 0.0405(10) Uani 1 1 d . . .
H115 H 0.6585 0.4265 0.2512 0.049 Uiso 1 1 calc R . .
C116 C 0.4901(4) 0.43249(8) 0.3098(3) 0.0282(8) Uani 1 1 d . . .
C117 C 0.3751(4) 0.44982(9) 0.2894(3) 0.0273(8) Uani 1 1 d . . .
H117 H 0.3119 0.4453 0.3354 0.033 Uiso 1 1 calc R . .
C118 C 0.5149(4) 0.40687(9) 0.4062(3) 0.0303(9) Uani 1 1 d . . .
H118 H 0.4878 0.3862 0.3656 0.036 Uiso 1 1 calc R . .
N11 N 0.3303(3) 0.54306(7) 0.2279(3) 0.0305(7) Uani 1 1 d . . .
N12 N 0.2426(3) 0.52481(7) 0.1515(3) 0.0278(7) Uani 1 1 d . . .
N21 N 0.2389(3) 0.50390(7) 0.3981(3) 0.0270(7) Uani 1 1 d . . .
N22 N 0.1707(3) 0.49132(7) 0.2923(3) 0.0272(7) Uani 1 1 d . . .
N31 N 0.7132(3) 0.43026(7) 0.5243(3) 0.0320(8) Uani 1 1 d . . .
N32 N 0.6523(3) 0.40487(7) 0.4632(3) 0.0321(8) Uani 1 1 d . . .
N41 N 0.4595(3) 0.43754(7) 0.5712(3) 0.0264(7) Uani 1 1 d . . .
N42 N 0.4392(3) 0.41172(7) 0.4976(3) 0.0289(7) Uani 1 1 d . . .
Cu2 Cu 0.73630(5) 0.203594(12) 0.88691(4) 0.03069(14) Uani 1 1 d . . .
F2 F 0.7261(3) 0.2500 0.8881(3) 0.0389(8) Uani 1 2 d S . .
C51 C 1.0480(4) 0.13859(9) 0.9140(4) 0.0361(10) Uani 1 1 d . . .
H51 H 1.1324 0.1317 0.9554 0.043 Uiso 1 1 calc R . .
C52 C 0.9653(4) 0.12317(10) 0.8231(4) 0.0407(10) Uani 1 1 d . . .
H52 H 0.9796 0.1034 0.7884 0.049 Uiso 1 1 calc R . .
C53 C 0.8555(4) 0.14221(10) 0.7913(4) 0.0374(10) Uani 1 1 d . . .
H53 H 0.7804 0.1373 0.7299 0.045 Uiso 1 1 calc R . .
C61 C 0.9827(5) 0.19437(12) 1.2231(4) 0.0464(11) Uani 1 1 d . . .
H61 H 1.0662 0.1897 1.2728 0.056 Uiso 1 1 calc R . .
C62 C 0.8730(5) 0.20166(13) 1.2618(4) 0.0535(13) Uani 1 1 d . . .
H62 H 0.8641 0.2030 1.3431 0.064 Uiso 1 1 calc R . .
C63 C 0.7764(5) 0.20686(11) 1.1577(4) 0.0443(11) Uani 1 1 d . . .
H63 H 0.6884 0.2124 1.1568 0.053 Uiso 1 1 calc R . .
C71 C 0.4145(4) 0.13920(9) 0.8609(4) 0.0353(10) Uani 1 1 d . . .
H71 H 0.3314 0.1321 0.8173 0.042 Uiso 1 1 calc R . .
C72 C 0.4924(4) 0.12487(10) 0.9583(4) 0.0403(10) Uani 1 1 d . . .
H72 H 0.4748 0.1059 0.9963 0.048 Uiso 1 1 calc R . .
C73 C 0.6038(4) 0.14388(10) 0.9910(4) 0.0373(10) Uani 1 1 d . . .
H73 H 0.6761 0.1396 1.0561 0.045 Uiso 1 1 calc R . .
C81 C 0.4902(4) 0.19332(10) 0.5490(4) 0.0362(10) Uani 1 1 d . . .
H81 H 0.4071 0.1887 0.4984 0.043 Uiso 1 1 calc R . .
C82 C 0.6015(4) 0.20036(11) 0.5120(4) 0.0407(10) Uani 1 1 d . . .
H82 H 0.6117 0.2015 0.4310 0.049 Uiso 1 1 calc R . .
C83 C 0.6971(4) 0.20547(10) 0.6163(4) 0.0372(10) Uani 1 1 d . . .
H83 H 0.7856 0.2106 0.6179 0.045 Uiso 1 1 calc R . .
C121 C 1.0364(4) 0.19107(9) 1.0161(4) 0.0317(9) Uani 1 1 d . . .
H121 H 1.1257 0.1852 1.0631 0.038 Uiso 1 1 calc R . .
C122 C 1.0475(3) 0.22154(9) 0.9497(3) 0.0270(8) Uani 1 1 d . . .
C123 C 1.0647(4) 0.22167(10) 0.8321(4) 0.0327(9) Uani 1 1 d . . .
H123 H 1.0705 0.2022 0.7917 0.039 Uiso 1 1 calc R . .
C124 C 1.0734(5) 0.2500 0.7734(5) 0.0361(14) Uani 1 2 d S . .
H124 H 1.0854 0.2500 0.6929 0.043 Uiso 1 2 calc SR . .
C125 C 1.0406(5) 0.2500 1.0093(5) 0.0316(13) Uani 1 2 d S . .
H125 H 1.0313 0.2500 1.0906 0.038 Uiso 1 2 calc SR . .
C126 C 0.4322(4) 0.19076(10) 0.7530(3) 0.0309(9) Uani 1 1 d . . .
H126 H 0.3438 0.1848 0.7043 0.037 Uiso 1 1 calc R . .
C127 C 0.4191(3) 0.22150(10) 0.8184(3) 0.0294(9) Uani 1 1 d . . .
C128 C 0.3984(4) 0.22158(10) 0.9345(4) 0.0325(9) Uani 1 1 d . . .
H128 H 0.3916 0.2022 0.9748 0.039 Uiso 1 1 calc R . .
C129 C 0.3874(5) 0.2500 0.9918(5) 0.0360(14) Uani 1 2 d S . .
H129 H 0.3722 0.2500 1.0712 0.043 Uiso 1 2 calc SR . .
C130 C 0.4265(5) 0.2500 0.7588(5) 0.0295(12) Uani 1 2 d S . .
H130 H 0.4365 0.2500 0.6776 0.035 Uiso 1 2 calc SR . .
N51 N 0.8692(3) 0.16856(8) 0.8587(3) 0.0318(7) Uani 1 1 d . . .
N52 N 0.9876(3) 0.16553(8) 0.9346(3) 0.0330(8) Uani 1 1 d . . .
N61 N 0.8240(3) 0.20309(8) 1.0600(3) 0.0336(8) Uani 1 1 d . . .
N62 N 0.9517(3) 0.19488(8) 1.1016(3) 0.0339(8) Uani 1 1 d . . .
N71 N 0.5943(3) 0.16874(8) 0.9188(3) 0.0336(8) Uani 1 1 d . . .
N72 N 0.4781(3) 0.16555(8) 0.8382(3) 0.0326(8) Uani 1 1 d . . .
N81 N 0.6479(3) 0.20228(8) 0.7134(3) 0.0304(7) Uani 1 1 d . . .
N82 N 0.5199(3) 0.19417(8) 0.6708(3) 0.0304(7) Uani 1 1 d . . .
B2 B 0.0954(4) 0.17376(11) 0.5465(4) 0.0329(10) Uani 1 1 d D . .
F21 F -0.0264(2) 0.18512(7) 0.5515(2) 0.0483(7) Uani 1 1 d D . .
F22 F 0.1768(3) 0.19824(7) 0.5301(3) 0.0607(8) Uani 1 1 d D . .
F23 F 0.1506(2) 0.15824(6) 0.6541(2) 0.0459(6) Uani 1 1 d D . .
F24 F 0.0830(3) 0.15255(6) 0.4511(2) 0.0503(7) Uani 1 1 d D . .
B3 B 0.1524(5) 0.46067(13) 0.8430(5) 0.0413(12) Uani 1 1 d . . .
F31 F 0.2602(3) 0.47811(8) 0.8386(3) 0.0828(11) Uani 1 1 d . . .
F32 F 0.0815(3) 0.45432(8) 0.7297(3) 0.0720(9) Uani 1 1 d . . .
F33 F 0.1909(4) 0.43242(8) 0.9006(3) 0.0893(11) Uani 1 1 d . . .
F34 F 0.0771(3) 0.47742(8) 0.9077(3) 0.0633(8) Uani 1 1 d . . .
B1A B 0.3640(15) 0.1569(4) 0.2181(16) 0.0362(17) Uani 0.40 1 d PD A 1
F11A F 0.4983(13) 0.1555(9) 0.247(3) 0.045(2) Uani 0.40 1 d PD A 1
F12A F 0.3055(10) 0.1621(3) 0.3115(8) 0.057(3) Uani 0.40 1 d PD A 1
F13A F 0.3178(7) 0.1278(2) 0.1698(9) 0.066(2) Uani 0.40 1 d PD A 1
F14A F 0.3302(7) 0.1811(3) 0.1355(10) 0.066(3) Uani 0.40 1 d PD A 1
B1B B 0.3564(15) 0.1589(4) 0.2178(16) 0.0362(17) Uani 0.40 1 d PD B 2
F11B F 0.4885(14) 0.1569(9) 0.263(3) 0.045(2) Uani 0.40 1 d PD B 2
F12B F 0.3178(8) 0.1653(2) 0.0991(7) 0.038(2) Uiso 0.40 1 d PD B 2
F13B F 0.3024(12) 0.1811(3) 0.2806(11) 0.100(4) Uiso 0.40 1 d PD B 2
F14B F 0.3018(10) 0.1302(2) 0.2404(10) 0.084(3) Uiso 0.40 1 d PD B 2
B1C B 0.3768(19) 0.1684(5) 0.218(2) 0.0362(17) Uani 0.20 1 d PD C 3
F11C F 0.5091(16) 0.1655(5) 0.237(2) 0.045(2) Uani 0.20 1 d PD C 3
F12C F 0.330(2) 0.1981(4) 0.211(2) 0.089(6) Uiso 0.20 1 d PD C 3
F13C F 0.3100(18) 0.1504(6) 0.1211(17) 0.074(6) Uiso 0.20 1 d PD C 3
F14C F 0.3482(17) 0.1592(4) 0.3282(15) 0.039(6) Uiso 0.20 1 d PD C 3
O1 O 0.8993(10) 0.1182(2) 0.1851(9) 0.070(3) Uiso 0.50 1 d P D 4
O2 O 0.8917(10) 0.1069(3) 0.2060(9) 0.084(3) Uiso 0.50 1 d P D 4
H1 H 0.9314 0.1207 0.2598 0.125 Uiso 1 1 d R D 4
H2 H 0.9585 0.1060 0.1720 0.125 Uiso 1 1 d R D 4
O3 O 0.1236(11) 0.0874(3) 0.1346(11) 0.077(4) Uiso 0.50 1 d P E 5
H3A H 0.1379 0.0798 0.0704 0.115 Uiso 0.50 1 d PR E 5
H3B H 0.1815 0.1008 0.1633 0.115 Uiso 0.50 1 d PR E 5
O4 O 0.1049(9) 0.0805(2) 0.1164(8) 0.042(2) Uiso 0.50 1 d P F 6
H4A H 0.1367 0.0774 0.0558 0.063 Uiso 0.50 1 d PR F 6
H4B H 0.0380 0.0691 0.1082 0.063 Uiso 0.50 1 d PR F 6

loop_
_atom_site_aniso_label
_atom_site_aniso_U_11
_atom_site_aniso_U_22
_atom_site_aniso_U_33
_atom_site_aniso_U_23
_atom_site_aniso_U_13
_atom_site_aniso_U_12
Cu1 0.0270(3) 0.0232(2) 0.0301(3) -0.0016(2) 0.00901(19) -0.00321(19)
F1 0.039(6) 0.024(6) 0.066(12) 0.000(7) -0.009(7) -0.005(4)
C11 0.033(2) 0.034(2) 0.030(2) 0.0056(17) 0.0076(17) 0.0002(17)
C12 0.040(2) 0.033(2) 0.041(2) 0.0107(19) 0.012(2) 0.0026(18)
C13 0.041(2) 0.027(2) 0.039(2) 0.0047(18) 0.010(2) -0.0021(18)
C21 0.023(2) 0.032(2) 0.049(3) 0.0003(19) 0.0101(18) -0.0051(17)
C22 0.036(2) 0.033(2) 0.051(3) 0.005(2) 0.023(2) 0.0010(18)
C23 0.034(2) 0.034(2) 0.033(2) 0.0017(18) 0.0137(18) 0.0019(18)
C31 0.054(3) 0.030(2) 0.044(3) 0.0025(19) 0.020(2) 0.012(2)
C32 0.043(3) 0.042(3) 0.059(3) 0.011(2) 0.017(2) 0.015(2)
C33 0.030(2) 0.036(2) 0.048(3) 0.013(2) 0.010(2) 0.0003(18)
C41 0.033(2) 0.028(2) 0.039(2) 0.0063(18) 0.0020(18) -0.0064(17)
C42 0.029(2) 0.035(2) 0.042(2) 0.0095(19) 0.0104(18) -0.0044(18)
C43 0.032(2) 0.032(2) 0.032(2) 0.0010(17) 0.0112(18) 0.0007(17)
C111 0.032(2) 0.0245(19) 0.0236(19) -0.0014(15) 0.0038(16) -0.0051(16)
C112 0.034(2) 0.0217(19) 0.030(2) -0.0042(16) 0.0076(17) -0.0032(16)
C113 0.051(3) 0.041(2) 0.036(2) 0.010(2) 0.021(2) 0.008(2)
C114 0.053(3) 0.053(3) 0.052(3) 0.011(2) 0.035(2) 0.012(2)
C115 0.044(3) 0.040(2) 0.042(2) 0.000(2) 0.019(2) 0.008(2)
C116 0.037(2) 0.0206(19) 0.028(2) -0.0073(15) 0.0089(17) -0.0044(16)
C117 0.033(2) 0.0243(19) 0.0260(19) -0.0030(16) 0.0091(17) -0.0061(16)
C118 0.037(2) 0.0223(19) 0.033(2) -0.0043(16) 0.0089(18) -0.0024(16)
N11 0.0334(19) 0.0291(17) 0.0280(17) -0.0010(14) 0.0046(14) -0.0075(14)
N12 0.0298(18) 0.0247(16) 0.0288(17) 0.0020(13) 0.0062(14) -0.0023(13)
N21 0.0250(17) 0.0271(16) 0.0307(17) -0.0024(14) 0.0100(14) -0.0009(13)
N22 0.0245(17) 0.0257(16) 0.0313(17) -0.0010(14) 0.0062(14) -0.0041(13)
N31 0.0324(19) 0.0270(17) 0.0379(19) -0.0020(15) 0.0107(15) -0.0013(14)
N32 0.0366(19) 0.0228(16) 0.0389(19) -0.0029(14) 0.0128(16) 0.0031(14)
N41 0.0298(18) 0.0205(15) 0.0291(17) -0.0021(13) 0.0070(14) -0.0043(13)
N42 0.0327(18) 0.0239(16) 0.0298(17) -0.0018(14) 0.0063(14) -0.0066(14)
Cu2 0.0256(3) 0.0379(3) 0.0270(3) 0.0005(2) 0.0023(2) 0.0028(2)
F2 0.0342(19) 0.0342(18) 0.0405(19) 0.000 -0.0081(15) 0.000
C51 0.028(2) 0.030(2) 0.050(3) 0.0107(19) 0.007(2) 0.0042(18)
C52 0.044(3) 0.030(2) 0.049(3) 0.002(2) 0.014(2) 0.0015(19)
C53 0.033(2) 0.039(2) 0.039(2) 0.0014(19) 0.0053(19) -0.0041(19)
C61 0.044(3) 0.059(3) 0.032(2) 0.010(2) 0.000(2) 0.000(2)
C62 0.057(3) 0.072(4) 0.029(2) 0.006(2) 0.004(2) 0.004(3)
C63 0.041(3) 0.057(3) 0.035(2) 0.004(2) 0.009(2) 0.006(2)
C71 0.035(2) 0.028(2) 0.047(3) -0.0061(19) 0.017(2) -0.0031(18)
C72 0.052(3) 0.033(2) 0.041(2) 0.005(2) 0.020(2) 0.003(2)
C73 0.037(2) 0.039(2) 0.037(2) 0.0043(19) 0.0090(19) 0.0082(19)
C81 0.033(2) 0.040(2) 0.031(2) -0.0051(18) -0.0031(18) 0.0025(18)
C82 0.042(3) 0.054(3) 0.026(2) -0.0010(19) 0.0071(19) 0.004(2)
C83 0.032(2) 0.047(3) 0.035(2) 0.0019(19) 0.0111(19) 0.0053(19)
C121 0.021(2) 0.034(2) 0.037(2) 0.0007(18) -0.0012(17) 0.0027(16)
C122 0.0154(18) 0.027(2) 0.035(2) 0.0030(16) -0.0014(16) 0.0022(15)
C123 0.022(2) 0.038(2) 0.038(2) -0.0041(18) 0.0062(17) 0.0024(17)
C124 0.024(3) 0.049(4) 0.036(3) 0.000 0.008(3) 0.000
C125 0.017(3) 0.045(3) 0.029(3) 0.000 -0.002(2) 0.000
C126 0.022(2) 0.038(2) 0.031(2) 0.0017(18) 0.0023(16) -0.0002(17)
C127 0.0144(18) 0.040(2) 0.032(2) -0.0016(18) 0.0028(16) -0.0012(16)
C128 0.020(2) 0.038(2) 0.040(2) 0.0043(19) 0.0086(17) -0.0001(17)
C129 0.026(3) 0.049(4) 0.035(3) 0.000 0.012(3) 0.000
C130 0.017(3) 0.035(3) 0.035(3) 0.000 0.003(2) 0.000
N51 0.0214(17) 0.0337(19) 0.0375(19) 0.0007(15) 0.0011(14) 0.0001(14)
N52 0.0240(17) 0.0306(18) 0.0416(19) 0.0032(15) 0.0016(15) 0.0036(14)
N61 0.0269(18) 0.043(2) 0.0299(18) 0.0032(15) 0.0034(14) 0.0041(15)
N62 0.0296(19) 0.0365(19) 0.0323(19) 0.0062(15) -0.0003(15) 0.0009(15)
N71 0.0293(19) 0.0337(19) 0.0366(19) 0.0029(15) 0.0051(15) 0.0030(15)
N72 0.0250(18) 0.0335(19) 0.0376(19) 0.0001(15) 0.0037(15) -0.0017(14)
N81 0.0229(17) 0.0380(19) 0.0305(18) -0.0012(15) 0.0061(14) 0.0025(14)
N82 0.0228(17) 0.0374(19) 0.0292(17) -0.0041(14) 0.0022(14) 0.0037(14)
B2 0.026(2) 0.034(2) 0.039(3) 0.006(2) 0.007(2) 0.0013(19)
F21 0.0313(14) 0.0663(18) 0.0479(15) 0.0022(13) 0.0105(12) 0.0160(12)
F22 0.0432(16) 0.0511(17) 0.085(2) 0.0222(15) 0.0082(15) -0.0104(13)
F23 0.0407(14) 0.0497(15) 0.0444(14) 0.0122(12) 0.0035(12) 0.0027(12)
F24 0.0561(17) 0.0518(16) 0.0463(15) -0.0013(13) 0.0187(13) 0.0072(13)
B3 0.043(3) 0.044(3) 0.039(3) -0.010(2) 0.013(2) -0.014(2)
F31 0.073(2) 0.085(2) 0.105(3) -0.039(2) 0.051(2) -0.0448(19)
F32 0.073(2) 0.093(2) 0.0459(17) -0.0254(16) 0.0046(15) -0.0050(18)
F33 0.099(3) 0.064(2) 0.097(3) 0.012(2) 0.006(2) -0.002(2)
F34 0.0521(18) 0.090(2) 0.0509(17) -0.0241(16) 0.0192(14) -0.0059(16)
B1A 0.041(4) 0.034(4) 0.033(3) 0.003(3) 0.007(3) 0.003(3)
F11A 0.036(2) 0.049(4) 0.049(6) 0.018(4) 0.003(3) -0.004(3)
F12A 0.036(6) 0.110(9) 0.034(4) 0.008(4) 0.023(4) -0.009(6)
F13A 0.045(4) 0.073(6) 0.085(6) -0.053(5) 0.027(4) -0.030(4)
F14A 0.027(4) 0.090(7) 0.076(6) 0.068(7) 0.006(4) 0.015(5)
B1B 0.041(4) 0.034(4) 0.033(3) 0.003(3) 0.007(3) 0.003(3)
F11B 0.036(2) 0.049(4) 0.049(6) 0.018(4) 0.003(3) -0.004(3)
B1C 0.041(4) 0.034(4) 0.033(3) 0.003(3) 0.007(3) 0.003(3)
F11C 0.036(2) 0.049(4) 0.049(6) 0.018(4) 0.003(3) -0.004(3)

loop_
_atom_type_symbol
_atom_type_description
_atom_type_scat_dispersion_real
_atom_type_scat_dispersion_imag
_atom_type_scat_source
C C 0.0033 0.0016 'International Tables Vol C Tables 4.2.6.8 and 6.1.1.4'
H H 0.0000 0.0000 'International Tables Vol C Tables 4.2.6.8 and 6.1.1.4'
B B 0.0013 0.0007 'International Tables Vol C Tables 4.2.6.8 and 6.1.1.4'
N N 0.0061 0.0033 'International Tables Vol C Tables 4.2.6.8 and 6.1.1.4'
F F 0.0171 0.0103 'International Tables Vol C Tables 4.2.6.8 and 6.1.1.4'
Cu Cu 0.3201 1.2651 'International Tables Vol C Tables 4.2.6.8 and 6.1.1.4'
O O 0.0106 0.0060 'International Tables Vol C Tables 4.2.6.8 and 6.1.1.4'

loop_
_geom_angle_atom_site_label_1
_geom_angle_atom_site_label_2
_geom_angle_atom_site_label_3
_geom_angle
_geom_angle_site_symmetry_1
_geom_angle_site_symmetry_3
_geom_angle_publ_flag
F1 Cu1 F1 16.1(8) . 3_666 ?
F1 Cu1 N21 87.9(9) . . ?
F1 Cu1 N21 89.7(8) 3_666 . ?
F1 Cu1 N41 93.4(9) . 3_666 ?
F1 Cu1 N41 91.7(8) 3_666 3_666 ?
N21 Cu1 N41 178.62(13) . 3_666 ?
F1 Cu1 N11 140.1(4) . . ?
F1 Cu1 N11 124.2(4) 3_666 . ?
N21 Cu1 N11 88.87(12) . . ?
N41 Cu1 N11 90.48(12) 3_666 . ?
F1 Cu1 N31 123.2(4) . 3_666 ?
F1 Cu1 N31 139.2(4) 3_666 3_666 ?
N21 Cu1 N31 91.10(12) . 3_666 ?
N41 Cu1 N31 87.76(13) 3_666 3_666 ?
N11 Cu1 N31 96.62(13) . 3_666 ?
F1 F1 Cu1 85(6) 3_666 . ?
F1 F1 Cu1 79(6) 3_666 3_666 ?
Cu1 F1 Cu1 163.9(8) . 3_666 ?
N12 C11 C12 107.5(4) . . ?
N12 C11 H11 126.3 . . ?
C12 C11 H11 126.3 . . ?
C11 C12 C13 104.9(4) . . ?
C11 C12 H12 127.5 . . ?
C13 C12 H12 127.5 . . ?
N11 C13 C12 111.3(4) . . ?
N11 C13 H13 124.3 . . ?
C12 C13 H13 124.3 . . ?
N22 C21 C22 107.4(4) . . ?
N22 C21 H21 126.3 . . ?
C22 C21 H21 126.3 . . ?
C21 C22 C23 106.0(4) . . ?
C21 C22 H22 127.0 . . ?
C23 C22 H22 127.0 . . ?
N21 C23 C22 110.3(4) . . ?
N21 C23 H23 124.8 . . ?
C22 C23 H23 124.8 . . ?
N32 C31 C32 107.2(4) . . ?
N32 C31 H31 126.4 . . ?
C32 C31 H31 126.4 . . ?
C31 C32 C33 105.5(4) . . ?
C31 C32 H32 127.3 . . ?
C33 C32 H32 127.3 . . ?
N31 C33 C32 110.8(4) . . ?
N31 C33 H33 124.6 . . ?
C32 C33 H33 124.6 . . ?
N42 C41 C42 107.1(4) . . ?
N42 C41 H41 126.5 . . ?
C42 C41 H41 126.5 . . ?
C41 C42 C43 106.3(4) . . ?
C41 C42 H42 126.9 . . ?
C43 C42 H42 126.9 . . ?
N41 C43 C42 110.3(4) . . ?
N41 C43 H43 124.8 . . ?
C42 C43 H43 124.8 . . ?
N12 C111 N22 109.7(3) . . ?
N12 C111 C112 111.8(3) . . ?
N22 C111 C112 111.2(3) . . ?
N12 C111 H111 108.0 . . ?
N22 C111 H111 108.0 . . ?
C112 C111 H111 108.0 . . ?
C117 C112 C113 119.2(4) . . ?
C117 C112 C111 119.7(3) . . ?
C113 C112 C111 121.1(3) . . ?
C114 C113 C112 119.8(4) . . ?
C114 C113 H113 120.1 . . ?
C112 C113 H113 120.1 . . ?
C115 C114 C113 120.8(4) . . ?
C115 C114 H114 119.6 . . ?
C113 C114 H114 119.6 . . ?
C114 C115 C116 119.8(4) . . ?
C114 C115 H115 120.1 . . ?
C116 C115 H115 120.1 . . ?
C117 C116 C115 119.1(4) . . ?
C117 C116 C118 119.9(3) . . ?
C115 C116 C118 120.9(4) . . ?
C112 C117 C116 121.2(4) . . ?
C112 C117 H117 119.4 . . ?
C116 C117 H117 119.4 . . ?
N32 C118 N42 109.8(3) . . ?
N32 C118 C116 110.9(3) . . ?
N42 C118 C116 112.3(3) . . ?
N32 C118 H118 107.9 . . ?
N42 C118 H118 107.9 . . ?
C116 C118 H118 107.9 . . ?
C13 N11 N12 104.5(3) . . ?
C13 N11 Cu1 129.9(3) . . ?
N12 N11 Cu1 122.1(2) . . ?
C11 N12 N11 111.8(3) . . ?
C11 N12 C111 129.1(3) . . ?
N11 N12 C111 118.9(3) . . ?
C23 N21 N22 106.0(3) . . ?
C23 N21 Cu1 129.0(3) . . ?
N22 N21 Cu1 125.0(2) . . ?
C21 N22 N21 110.2(3) . . ?
C21 N22 C111 127.0(3) . . ?
N21 N22 C111 120.2(3) . . ?
C33 N31 N32 105.4(3) . . ?
C33 N31 Cu1 130.5(3) . 3_666 ?
N32 N31 Cu1 122.4(2) . 3_666 ?
C31 N32 N31 111.1(3) . . ?
C31 N32 C118 129.1(4) . . ?
N31 N32 C118 119.3(3) . . ?
C43 N41 N42 105.8(3) . . ?
C43 N41 Cu1 129.2(3) . 3_666 ?
N42 N41 Cu1 124.7(2) . 3_666 ?
C41 N42 N41 110.5(3) . . ?
C41 N42 C118 128.1(3) . . ?
N41 N42 C118 121.0(3) . . ?
F2 Cu2 N61 91.03(14) . . ?
F2 Cu2 N81 91.19(13) . . ?
N61 Cu2 N81 177.76(14) . . ?
F2 Cu2 N51 137.87(14) . . ?
N61 Cu2 N51 88.11(13) . . ?
N81 Cu2 N51 90.43(13) . . ?
F2 Cu2 N71 129.26(13) . . ?
N61 Cu2 N71 90.62(13) . . ?
N81 Cu2 N71 87.76(13) . . ?
N51 Cu2 N71 92.87(12) . . ?
Cu2 F2 Cu2 173.5(2) 4_565 . ?
N52 C51 C52 107.0(4) . . ?
N52 C51 H51 126.5 . . ?
C52 C51 H51 126.5 . . ?
C51 C52 C53 105.8(4) . . ?
C51 C52 H52 127.1 . . ?
C53 C52 H52 127.1 . . ?
N51 C53 C52 111.0(4) . . ?
N51 C53 H53 124.5 . . ?
C52 C53 H53 124.5 . . ?
N62 C61 C62 107.5(4) . . ?
N62 C61 H61 126.2 . . ?
C62 C61 H61 126.2 . . ?
C61 C62 C63 105.7(4) . . ?
C61 C62 H62 127.1 . . ?
C63 C62 H62 127.1 . . ?
N61 C63 C62 110.6(4) . . ?
N61 C63 H63 124.7 . . ?
C62 C63 H63 124.7 . . ?
N72 C71 C72 106.8(4) . . ?
N72 C71 H71 126.6 . . ?
C72 C71 H71 126.6 . . ?
C71 C72 C73 105.9(4) . . ?
C71 C72 H72 127.1 . . ?
C73 C72 H72 127.1 . . ?
N71 C73 C72 110.5(4) . . ?
N71 C73 H73 124.7 . . ?
C72 C73 H73 124.7 . . ?
N82 C81 C82 107.1(4) . . ?
N82 C81 H81 126.5 . . ?
C82 C81 H81 126.5 . . ?
C81 C82 C83 106.2(4) . . ?
C81 C82 H82 126.9 . . ?
C83 C82 H82 126.9 . . ?
N81 C83 C82 110.6(4) . . ?
N81 C83 H83 124.7 . . ?
C82 C83 H83 124.7 . . ?
N52 C121 N62 109.1(3) . . ?
N52 C121 C122 112.0(3) . . ?
N62 C121 C122 111.3(3) . . ?
N52 C121 H121 108.1 . . ?
N62 C121 H121 108.1 . . ?
C122 C121 H121 108.1 . . ?
C123 C122 C125 119.8(4) . . ?
C123 C122 C121 121.7(3) . . ?
C125 C122 C121 118.6(4) . . ?
C124 C123 C122 120.2(4) . . ?
C124 C123 H123 119.9 . . ?
C122 C123 H123 119.9 . . ?
C123 C124 C123 120.0(5) 4_565 . ?
C123 C124 H124 120.0 4_565 . ?
C123 C124 H124 120.0 . . ?
C122 C125 C122 120.0(5) . 4_565 ?
C122 C125 H125 120.0 . . ?
C122 C125 H125 120.0 4_565 . ?
N72 C126 N82 109.7(3) . . ?
N72 C126 C127 111.0(3) . . ?
N82 C126 C127 111.6(3) . . ?
N72 C126 H126 108.2 . . ?
N82 C126 H126 108.2 . . ?
C127 C126 H126 108.2 . . ?
C128 C127 C130 119.9(4) . . ?
C128 C127 C126 121.2(4) . . ?
C130 C127 C126 118.9(4) . . ?
C127 C128 C129 119.8(4) . . ?
C127 C128 H128 120.1 . . ?
C129 C128 H128 120.1 . . ?
C128 C129 C128 120.6(5) 4_565 . ?
C128 C129 H129 119.7 4_565 . ?
C128 C129 H129 119.7 . . ?
C127 C130 C127 119.9(5) 4_565 . ?
C127 C130 H130 120.1 4_565 . ?
C127 C130 H130 120.1 . . ?
C53 N51 N52 104.5(3) . . ?
C53 N51 Cu2 132.9(3) . . ?
N52 N51 Cu2 121.0(2) . . ?
C51 N52 N51 111.7(3) . . ?
C51 N52 C121 129.2(3) . . ?
N51 N52 C121 118.9(3) . . ?
C63 N61 N62 105.5(3) . . ?
C63 N61 Cu2 130.8(3) . . ?
N62 N61 Cu2 123.4(3) . . ?
C61 N62 N61 110.7(3) . . ?
C61 N62 C121 129.4(4) . . ?
N61 N62 C121 119.6(3) . . ?
C73 N71 N72 105.6(3) . . ?
C73 N71 Cu2 132.9(3) . . ?
N72 N71 Cu2 120.0(2) . . ?
C71 N72 N71 111.1(3) . . ?
C71 N72 C126 129.0(3) . . ?
N71 N72 C126 119.4(3) . . ?
C83 N81 N82 105.5(3) . . ?
C83 N81 Cu2 129.9(3) . . ?
N82 N81 Cu2 124.3(2) . . ?
C81 N82 N81 110.6(3) . . ?
C81 N82 C126 128.3(3) . . ?
N81 N82 C126 120.7(3) . . ?
F21 B2 F22 110.6(4) . . ?
F21 B2 F24 109.3(4) . . ?
F22 B2 F24 109.4(4) . . ?
F21 B2 F23 109.6(3) . . ?
F22 B2 F23 108.9(4) . . ?
F24 B2 F23 109.1(3) . . ?
F32 B3 F31 110.8(4) . . ?
F32 B3 F33 108.5(4) . . ?
F31 B3 F33 109.3(5) . . ?
F32 B3 F34 110.2(4) . . ?
F31 B3 F34 108.6(4) . . ?
F33 B3 F34 109.4(4) . . ?
F12A B1A F11A 116.1(17) . . ?
F12A B1A F14A 108.4(13) . . ?
F11A B1A F14A 106.6(18) . . ?
F12A B1A F13A 106.0(12) . . ?
F11A B1A F13A 107.9(18) . . ?
F14A B1A F13A 112.0(13) . . ?
F12B B1B F11B 116.1(19) . . ?
F12B B1B F13B 108.3(13) . . ?
F11B B1B F13B 110.4(19) . . ?
F12B B1B F14B 108.5(13) . . ?
F11B B1B F14B 107.5(18) . . ?
F13B B1B F14B 105.4(13) . . ?
F12C B1C F11C 116.0(19) . . ?
F12C B1C F13C 110.3(17) . . ?
F11C B1C F13C 113.0(18) . . ?
F12C B1C F14C 99.6(16) . . ?
F11C B1C F14C 104.5(16) . . ?
F13C B1C F14C 112.5(18) . . ?
O2 O1 H1 74.8 . . ?
O2 O1 H2 74.0 . . ?
H1 O1 H2 96.3 . . ?
O1 O2 H1 68.2 . . ?
O1 O2 H2 68.9 . . ?
H1 O2 H2 92.1 . . ?
H3A O3 H3B 109.8 . . ?
H3B O3 H4A 112.8 . . ?
H3A O3 H4B 78.5 . . ?
H3B O3 H4B 171.5 . . ?
H4A O3 H4B 75.6 . . ?
H3A O4 H3B 88.2 . . ?
H3B O4 H4A 97.1 . . ?
H3A O4 H4B 116.1 . . ?
H3B O4 H4B 155.4 . . ?
H4A O4 H4B 107.2 . . ?

loop_
_geom_bond_atom_site_label_1
_geom_bond_atom_site_label_2
_geom_bond_distance
_geom_bond_site_symmetry_2
_geom_bond_publ_flag
Cu1 F1 1.92(3) . ?
Cu1 F1 1.95(3) 3_666 ?
Cu1 N21 1.985(3) . ?
Cu1 N41 1.988(3) 3_666 ?
Cu1 N11 2.110(3) . ?
Cu1 N31 2.117(3) 3_666 ?
F1 F1 0.54(3) 3_666 ?
F1 Cu1 1.95(3) 3_666 ?
C11 N12 1.338(5) . ?
C11 C12 1.369(6) . ?
C11 H11 0.9500 . ?
C12 C13 1.389(6) . ?
C12 H12 0.9500 . ?
C13 N11 1.339(5) . ?
C13 H13 0.9500 . ?
C21 N22 1.351(5) . ?
C21 C22 1.357(6) . ?
C21 H21 0.9500 . ?
C22 C23 1.387(6) . ?
C22 H22 0.9500 . ?
C23 N21 1.325(5) . ?
C23 H23 0.9500 . ?
C31 N32 1.348(5) . ?
C31 C32 1.364(7) . ?
C31 H31 0.9500 . ?
C32 C33 1.396(6) . ?
C32 H32 0.9500 . ?
C33 N31 1.327(5) . ?
C33 H33 0.9500 . ?
C41 N42 1.350(5) . ?
C41 C42 1.361(6) . ?
C41 H41 0.9500 . ?
C42 C43 1.385(6) . ?
C42 H42 0.9500 . ?
C43 N41 1.328(5) . ?
C43 H43 0.9500 . ?
C111 N12 1.454(5) . ?
C111 N22 1.458(5) . ?
C111 C112 1.513(5) . ?
C111 H111 1.0000 . ?
C112 C117 1.382(5) . ?
C112 C113 1.385(5) . ?
C113 C114 1.384(6) . ?
C113 H113 0.9500 . ?
C114 C115 1.377(6) . ?
C114 H114 0.9500 . ?
C115 C116 1.390(6) . ?
C115 H115 0.9500 . ?
C116 C117 1.386(5) . ?
C116 C118 1.520(5) . ?
C117 H117 0.9500 . ?
C118 N32 1.445(5) . ?
C118 N42 1.455(5) . ?
C118 H118 1.0000 . ?
N11 N12 1.356(4) . ?
N21 N22 1.360(4) . ?
N31 N32 1.358(4) . ?
N31 Cu1 2.117(3) 3_666 ?
N41 N42 1.362(4) . ?
N41 Cu1 1.988(3) 3_666 ?
Cu2 F2 1.9656(5) . ?
Cu2 N61 1.973(3) . ?
Cu2 N81 1.980(3) . ?
Cu2 N51 2.108(3) . ?
Cu2 N71 2.183(3) . ?
F2 Cu2 1.9653(5) 4_565 ?
C51 N52 1.349(5) . ?
C51 C52 1.357(6) . ?
C51 H51 0.9500 . ?
C52 C53 1.385(6) . ?
C52 H52 0.9500 . ?
C53 N51 1.341(5) . ?
C53 H53 0.9500 . ?
C61 N62 1.343(5) . ?
C61 C62 1.356(7) . ?
C61 H61 0.9500 . ?
C62 C63 1.391(6) . ?
C62 H62 0.9500 . ?
C63 N61 1.323(5) . ?
C63 H63 0.9500 . ?
C71 N72 1.354(5) . ?
C71 C72 1.360(6) . ?
C71 H71 0.9500 . ?
C72 C73 1.398(6) . ?
C72 H72 0.9500 . ?
C73 N71 1.323(5) . ?
C73 H73 0.9500 . ?
C81 N82 1.348(5) . ?
C81 C82 1.360(6) . ?
C81 H81 0.9500 . ?
C82 C83 1.386(6) . ?
C82 H82 0.9500 . ?
C83 N81 1.325(5) . ?
C83 H83 0.9500 . ?
C121 N52 1.439(5) . ?
C121 N62 1.464(5) . ?
C121 C122 1.510(5) . ?
C121 H121 1.0000 . ?
C122 C123 1.386(5) . ?
C122 C125 1.390(5) . ?
C123 C124 1.384(5) . ?
C123 H123 0.9500 . ?
C124 C123 1.383(5) 4_565 ?
C124 H124 0.9500 . ?
C125 C122 1.390(5) 4_565 ?
C125 H125 0.9500 . ?
C126 N72 1.447(5) . ?
C126 N82 1.457(5) . ?
C126 C127 1.518(6) . ?
C126 H126 1.0000 . ?
C127 C128 1.383(5) . ?
C127 C130 1.392(5) . ?
C128 C129 1.383(5) . ?
C128 H128 0.9500 . ?
C129 C128 1.383(5) 4_565 ?
C129 H129 0.9500 . ?
C130 C127 1.392(5) 4_565 ?
C130 H130 0.9500 . ?
N51 N52 1.350(4) . ?
N61 N62 1.362(4) . ?
N71 N72 1.357(4) . ?
N81 N82 1.366(4) . ?
B2 F21 1.379(5) . ?
B2 F22 1.381(5) . ?
B2 F24 1.390(5) . ?
B2 F23 1.392(5) . ?
B3 F32 1.359(6) . ?
B3 F31 1.361(6) . ?
B3 F33 1.378(6) . ?
B3 F34 1.388(6) . ?
B1A F12A 1.357(16) . ?
B1A F11A 1.375(12) . ?
B1A F14A 1.380(17) . ?
B1A F13A 1.387(17) . ?
B1B F12B 1.344(16) . ?
B1B F11B 1.369(12) . ?
B1B F13B 1.375(17) . ?
B1B F14B 1.390(17) . ?
B1C F12C 1.345(17) . ?
B1C F11C 1.362(15) . ?
B1C F13C 1.390(18) . ?
B1C F14C 1.404(19) . ?
O1 O2 0.548(14) . ?
O1 H1 0.8448 . ?
O1 H2 0.8478 . ?
O2 H1 0.8781 . ?
O2 H2 0.8732 . ?
O3 H3A 0.8399 . ?
O3 H3B 0.8400 . ?
O3 H4A 1.0263 . ?
O3 H4B 1.1723 . ?
O4 H3A 0.6882 . ?
O4 H3B 1.2123 . ?
O4 H4A 0.8399 . ?
O4 H4B 0.8400 . ?

loop_
_geom_hbond_atom_site_label_D
_geom_hbond_atom_site_label_H
_geom_hbond_atom_site_label_A
_geom_hbond_distance_DH
_geom_hbond_distance_HA
_geom_hbond_distance_DA
_geom_hbond_angle_DHA
_geom_hbond_site_symmetry_A
O3 H3A F33 0.84 2.18 3.015(12) 170 4_564
O4 H4A F33 0.84 2.01 2.846(9) 173 4_564
O3 H3B F13A 0.84 1.82 2.621(13) 159 .
O3 H3B F14B 0.84 1.85 2.685(16) 174 .
O1 H2 O3 0.85 2.03 2.859(15) 165 1_655
O1 H2 O4 0.85 2.09 2.926(13) 171 1_655
O2 H2 O3 0.87 2.03 2.853(16) 156 1_655
O2 H2 O4 0.87 2.09 2.882(14) 151 1_655
O1 H1 F24 0.84 2.74 3.510(10) 152 1_655
O2 H1 F24 0.88 2.74 3.603(11) 168 1_655

loop_
_geom_torsion_atom_site_label_1
_geom_torsion_atom_site_label_2
_geom_torsion_atom_site_label_3
_geom_torsion_atom_site_label_4
_geom_torsion
_geom_torsion_site_symmetry_1
_geom_torsion_site_symmetry_2
_geom_torsion_site_symmetry_3
_geom_torsion_site_symmetry_4
_geom_torsion_publ_flag
N12 C11 C12 C13 -0.3(5) . . . . ?
C11 C12 C13 N11 1.0(5) . . . . ?
N22 C21 C22 C23 -0.4(5) . . . . ?
C21 C22 C23 N21 -1.0(5) . . . . ?
N32 C31 C32 C33 -0.4(5) . . . . ?
C31 C32 C33 N31 -0.8(5) . . . . ?
N42 C41 C42 C43 0.3(4) . . . . ?
C41 C42 C43 N41 0.6(5) . . . . ?
N12 C111 C112 C117 146.6(3) . . . . ?
N22 C111 C112 C117 23.6(5) . . . . ?
N12 C111 C112 C113 -34.9(5) . . . . ?
N22 C111 C112 C113 -157.9(4) . . . . ?
C117 C112 C113 C114 -0.9(6) . . . . ?
C111 C112 C113 C114 -179.4(4) . . . . ?
C112 C113 C114 C115 -0.1(7) . . . . ?
C113 C114 C115 C116 -0.1(7) . . . . ?
C114 C115 C116 C117 1.2(6) . . . . ?
C114 C115 C116 C118 179.8(4) . . . . ?
C113 C112 C117 C116 2.1(6) . . . . ?
C111 C112 C117 C116 -179.4(3) . . . . ?
C115 C116 C117 C112 -2.3(6) . . . . ?
C118 C116 C117 C112 179.1(3) . . . . ?
C117 C116 C118 N32 -146.1(3) . . . . ?
C115 C116 C118 N32 35.3(5) . . . . ?
C117 C116 C118 N42 -22.8(5) . . . . ?
C115 C116 C118 N42 158.6(4) . . . . ?
C12 C13 N11 N12 -1.2(5) . . . . ?
C12 C13 N11 Cu1 -159.8(3) . . . . ?
F1 Cu1 N11 C13 -135.2(14) . . . . ?
F1 Cu1 N11 C13 -131.7(11) 3_666 . . . ?
N21 Cu1 N11 C13 139.5(4) . . . . ?
N41 Cu1 N11 C13 -39.3(4) 3_666 . . . ?
N31 Cu1 N11 C13 48.5(4) 3_666 . . . ?
F1 Cu1 N11 N12 69.5(14) . . . . ?
F1 Cu1 N11 N12 73.0(11) 3_666 . . . ?
N21 Cu1 N11 N12 -15.9(3) . . . . ?
N41 Cu1 N11 N12 165.3(3) 3_666 . . . ?
N31 Cu1 N11 N12 -106.9(3) 3_666 . . . ?
C12 C11 N12 N11 -0.4(4) . . . . ?
C12 C11 N12 C111 -175.7(4) . . . . ?
C13 N11 N12 C11 1.0(4) . . . . ?
Cu1 N11 N12 C11 161.7(3) . . . . ?
C13 N11 N12 C111 176.8(3) . . . . ?
Cu1 N11 N12 C111 -22.5(4) . . . . ?
N22 C111 N12 C11 -120.0(4) . . . . ?
C112 C111 N12 C11 116.2(4) . . . . ?
N22 C111 N12 N11 65.0(4) . . . . ?
C112 C111 N12 N11 -58.8(4) . . . . ?
C22 C23 N21 N22 1.9(4) . . . . ?
C22 C23 N21 Cu1 -178.3(3) . . . . ?
F1 Cu1 N21 C23 59.6(5) . . . . ?
F1 Cu1 N21 C23 75.6(5) 3_666 . . . ?
N11 Cu1 N21 C23 -160.1(3) . . . . ?
N31 Cu1 N21 C23 -63.5(3) 3_666 . . . ?
F1 Cu1 N21 N22 -120.7(5) . . . . ?
F1 Cu1 N21 N22 -104.6(5) 3_666 . . . ?
N11 Cu1 N21 N22 19.6(3) . . . . ?
N31 Cu1 N21 N22 116.2(3) 3_666 . . . ?
C22 C21 N22 N21 1.6(4) . . . . ?
C22 C21 N22 C111 163.2(4) . . . . ?
C23 N21 N22 C21 -2.2(4) . . . . ?
Cu1 N21 N22 C21 178.0(3) . . . . ?
C23 N21 N22 C111 -165.2(3) . . . . ?
Cu1 N21 N22 C111 15.0(4) . . . . ?
N12 C111 N22 C21 138.3(4) . . . . ?
C112 C111 N22 C21 -97.5(4) . . . . ?
N12 C111 N22 N21 -61.7(4) . . . . ?
C112 C111 N22 N21 62.4(4) . . . . ?
C32 C33 N31 N32 1.7(5) . . . . ?
C32 C33 N31 Cu1 166.4(3) . . . 3_666 ?
C32 C31 N32 N31 1.5(5) . . . . ?
C32 C31 N32 C118 173.3(4) . . . . ?
C33 N31 N32 C31 -1.9(4) . . . . ?
Cu1 N31 N32 C31 -168.2(3) 3_666 . . . ?
C33 N31 N32 C118 -174.6(3) . . . . ?
Cu1 N31 N32 C118 19.1(4) 3_666 . . . ?
N42 C118 N32 C31 125.8(4) . . . . ?
C116 C118 N32 C31 -109.5(4) . . . . ?
N42 C118 N32 N31 -63.0(4) . . . . ?
C116 C118 N32 N31 61.7(4) . . . . ?
C42 C43 N41 N42 -1.3(4) . . . . ?
C42 C43 N41 Cu1 -175.4(3) . . . 3_666 ?
C42 C41 N42 N41 -1.1(4) . . . . ?
C42 C41 N42 C118 -173.4(4) . . . . ?
C43 N41 N42 C41 1.5(4) . . . . ?
Cu1 N41 N42 C41 175.9(3) 3_666 . . . ?
C43 N41 N42 C118 174.4(3) . . . . ?
Cu1 N41 N42 C118 -11.1(5) 3_666 . . . ?
N32 C118 N42 C41 -128.5(4) . . . . ?
C116 C118 N42 C41 107.6(4) . . . . ?
N32 C118 N42 N41 59.9(4) . . . . ?
C116 C118 N42 N41 -64.0(4) . . . . ?
N52 C51 C52 C53 0.4(5) . . . . ?
C51 C52 C53 N51 0.5(5) . . . . ?
N62 C61 C62 C63 -0.7(6) . . . . ?
C61 C62 C63 N61 -0.2(6) . . . . ?
N72 C71 C72 C73 -0.1(4) . . . . ?
C71 C72 C73 N71 0.7(5) . . . . ?
N82 C81 C82 C83 -0.2(5) . . . . ?
C81 C82 C83 N81 -0.9(5) . . . . ?
N52 C121 C122 C123 -26.0(5) . . . . ?
N62 C121 C122 C123 -148.5(4) . . . . ?
N52 C121 C122 C125 154.2(4) . . . . ?
N62 C121 C122 C125 31.7(5) . . . . ?
C125 C122 C123 C124 -0.8(6) . . . . ?
C121 C122 C123 C124 179.4(4) . . . . ?
C122 C123 C124 C123 -0.1(8) . . . 4_565 ?
C123 C122 C125 C122 1.7(7) . . . 4_565 ?
C121 C122 C125 C122 -178.5(3) . . . 4_565 ?
N72 C126 C127 C128 -25.6(5) . . . . ?
N82 C126 C127 C128 -148.3(3) . . . . ?
N72 C126 C127 C130 155.3(4) . . . . ?
N82 C126 C127 C130 32.6(5) . . . . ?
C130 C127 C128 C129 -1.2(6) . . . . ?
C126 C127 C128 C129 179.7(4) . . . . ?
C127 C128 C129 C128 -0.7(8) . . . 4_565 ?
C128 C127 C130 C127 3.1(7) . . . 4_565 ?
C126 C127 C130 C127 -177.8(3) . . . 4_565 ?
C52 C53 N51 N52 -1.2(4) . . . . ?
C52 C53 N51 Cu2 -166.5(3) . . . . ?
F2 Cu2 N51 C53 -132.2(4) . . . . ?
N61 Cu2 N51 C53 138.4(4) . . . . ?
N81 Cu2 N51 C53 -39.9(4) . . . . ?
N71 Cu2 N51 C53 47.9(4) . . . . ?
F2 Cu2 N51 N52 64.4(4) . . . . ?
N61 Cu2 N51 N52 -25.0(3) . . . . ?
N81 Cu2 N51 N52 156.7(3) . . . . ?
N71 Cu2 N51 N52 -115.6(3) . . . . ?
C52 C51 N52 N51 -1.2(5) . . . . ?
C52 C51 N52 C121 -175.7(4) . . . . ?
C53 N51 N52 C51 1.4(4) . . . . ?
Cu2 N51 N52 C51 169.0(3) . . . . ?
C53 N51 N52 C121 176.6(3) . . . . ?
Cu2 N51 N52 C121 -15.9(4) . . . . ?
N62 C121 N52 C51 -121.2(4) . . . . ?
C122 C121 N52 C51 115.1(4) . . . . ?
N62 C121 N52 N51 64.6(4) . . . . ?
C122 C121 N52 N51 -59.1(4) . . . . ?
C62 C63 N61 N62 1.0(5) . . . . ?
C62 C63 N61 Cu2 174.4(3) . . . . ?
F2 Cu2 N61 C63 77.1(4) . . . . ?
N51 Cu2 N61 C63 -145.0(4) . . . . ?
N71 Cu2 N61 C63 -52.2(4) . . . . ?
F2 Cu2 N61 N62 -110.5(3) . . . . ?
N51 Cu2 N61 N62 27.3(3) . . . . ?
N71 Cu2 N61 N62 120.2(3) . . . . ?
C62 C61 N62 N61 1.3(5) . . . . ?
C62 C61 N62 C121 174.9(4) . . . . ?
C63 N61 N62 C61 -1.4(5) . . . . ?
Cu2 N61 N62 C61 -175.4(3) . . . . ?
C63 N61 N62 C121 -175.7(4) . . . . ?
Cu2 N61 N62 C121 10.3(5) . . . . ?
N52 C121 N62 C61 124.1(4) . . . . ?
C122 C121 N62 C61 -111.8(5) . . . . ?
N52 C121 N62 N61 -62.9(4) . . . . ?
C122 C121 N62 N61 61.2(4) . . . . ?
C72 C73 N71 N72 -1.0(4) . . . . ?
C72 C73 N71 Cu2 -166.2(3) . . . . ?
F2 Cu2 N71 C73 -128.7(4) . . . . ?
N61 Cu2 N71 C73 -36.9(4) . . . . ?
N81 Cu2 N71 C73 141.6(4) . . . . ?
N51 Cu2 N71 C73 51.2(4) . . . . ?
F2 Cu2 N71 N72 67.7(3) . . . . ?
N61 Cu2 N71 N72 159.6(3) . . . . ?
N81 Cu2 N71 N72 -22.0(3) . . . . ?
N51 Cu2 N71 N72 -112.3(3) . . . . ?
C72 C71 N72 N71 -0.5(4) . . . . ?
C72 C71 N72 C126 -172.7(4) . . . . ?
C73 N71 N72 C71 0.9(4) . . . . ?
Cu2 N71 N72 C71 168.5(3) . . . . ?
C73 N71 N72 C126 174.0(3) . . . . ?
Cu2 N71 N72 C126 -18.5(4) . . . . ?
N82 C126 N72 C71 -123.2(4) . . . . ?
C127 C126 N72 C71 113.1(4) . . . . ?
N82 C126 N72 N71 65.1(4) . . . . ?
C127 C126 N72 N71 -58.6(4) . . . . ?
C82 C83 N81 N82 1.6(5) . . . . ?
C82 C83 N81 Cu2 175.1(3) . . . . ?
F2 Cu2 N81 C83 84.2(4) . . . . ?
N51 Cu2 N81 C83 -53.7(4) . . . . ?
N71 Cu2 N81 C83 -146.6(4) . . . . ?
F2 Cu2 N81 N82 -103.3(3) . . . . ?
N51 Cu2 N81 N82 118.8(3) . . . . ?
N71 Cu2 N81 N82 25.9(3) . . . . ?
C82 C81 N82 N81 1.2(5) . . . . ?
C82 C81 N82 C126 174.7(4) . . . . ?
C83 N81 N82 C81 -1.8(4) . . . . ?
Cu2 N81 N82 C81 -175.8(3) . . . . ?
C83 N81 N82 C126 -175.8(3) . . . . ?
Cu2 N81 N82 C126 10.2(5) . . . . ?
N72 C126 N82 C81 124.9(4) . . . . ?
C127 C126 N82 C81 -111.8(4) . . . . ?
N72 C126 N82 N81 -62.2(4) . . . . ?
C127 C126 N82 N81 61.2(4) . . . . ?
